data_7120576
loop_
_publ_author_name
'Mal, Abhijit'
'Goswami, Gaurav'
'Wani, Imtiyaz Ahmad'
'Ghorai, Manas K.'

_publ_section_title
;
 Synthetic Route to Chiral Indolines via Cu(OAc)2-Catalyzed
 Ring-Opening/C(sp2)-H Activation of Activated Aziridines
;
_journal_name_full 'Chem. Commun.'
_journal_paper_doi 10.1039/C7CC05513G
_journal_year 2017
_chemical_formula_moiety 'C19 H22 N2 O3 S'
_chemical_formula_sum 'C19 H22 N2 O3 S'
_chemical_formula_weight 358.45
_chemical_name_systematic
;
 ?
;
_space_group_IT_number 2
_symmetry_cell_setting triclinic
_symmetry_space_group_name_Hall '-P 1'
_symmetry_space_group_name_H-M 'P -1'
_atom_sites_solution_hydrogens geom
_atom_sites_solution_primary direct
_atom_sites_solution_secondary difmap
_audit_creation_method SHELXL-97
_audit_update_record
;
2017-06-19 deposited with the CCDC.
2017-08-17 downloaded from the CCDC.
;
_cell_angle_alpha 82.499(5)
_cell_angle_beta 84.980(5)
_cell_angle_gamma 74.710(5)
_cell_formula_units_Z 2
_cell_length_a 8.857(5)
_cell_length_b 8.924(5)
_cell_length_c 11.830(5)
_cell_measurement_reflns_used 3173
_cell_measurement_temperature 100(2)
_cell_measurement_theta_max 25.1
_cell_measurement_theta_min 2.4
_cell_volume 892.8(8)
_computing_cell_refinement 'Bruker SMART'
_computing_data_collection 'Bruker SMART APEX'
_computing_data_reduction 'Bruker SAINT PLUS'
_computing_molecular_graphics 'SHELXL-97 (Sheldrick, 1997)'
_computing_publication_material 'WingX publication routine (Farrugia, 1999)'
_computing_structure_refinement 'SHELXL-97 (Sheldrick, 1997)'
_computing_structure_solution 'SIR97(Altomare, et. al. 1999)'
_diffrn_ambient_temperature 100(2)
_diffrn_measured_fraction_theta_full 0.999
_diffrn_measured_fraction_theta_max 0.999
_diffrn_measurement_device_type 'CCD area detector'
_diffrn_measurement_method 'phi and omega scan'
_diffrn_radiation_monochromator graphite
_diffrn_radiation_source 'fine-focus sealed tube'
_diffrn_radiation_type MoK\a
_diffrn_radiation_wavelength 0.71073
_diffrn_reflns_av_R_equivalents 0.0656
_diffrn_reflns_av_sigmaI/netI 0.0804
_diffrn_reflns_limit_h_max 10
_diffrn_reflns_limit_h_min -10
_diffrn_reflns_limit_k_max 10
_diffrn_reflns_limit_k_min -10
_diffrn_reflns_limit_l_max 14
_diffrn_reflns_limit_l_min -14
_diffrn_reflns_number 10907
_diffrn_reflns_theta_full 25.08
_diffrn_reflns_theta_max 25.08
_diffrn_reflns_theta_min 2.38
_exptl_absorpt_coefficient_mu 0.202
_exptl_absorpt_correction_T_max 0.990
_exptl_absorpt_correction_T_min 0.960
_exptl_absorpt_correction_type empirical
_exptl_absorpt_process_details SADABS
_exptl_crystal_colour White
_exptl_crystal_density_diffrn 1.333
_exptl_crystal_density_method 'not measured'
_exptl_crystal_description Prism
_exptl_crystal_F_000 380
_exptl_crystal_size_max 0.2
_exptl_crystal_size_mid 0.1
_exptl_crystal_size_min 0.05
_refine_diff_density_max 0.287
_refine_diff_density_min -0.399
_refine_diff_density_rms 0.062
_refine_ls_extinction_method none
_refine_ls_goodness_of_fit_ref 1.050
_refine_ls_hydrogen_treatment mixed
_refine_ls_matrix_type full
_refine_ls_number_parameters 226
_refine_ls_number_reflns 3173
_refine_ls_number_restraints 0
_refine_ls_restrained_S_all 1.050
_refine_ls_R_factor_all 0.0913
_refine_ls_R_factor_gt 0.0497
_refine_ls_shift/su_max 0.000
_refine_ls_shift/su_mean 0.000
_refine_ls_structure_factor_coef Fsqd
_refine_ls_weighting_details 'calc w=1/[\s^2^(Fo^2^)+(0.0367P)^2^+0.2943P] where P=(Fo^2^+2Fc^2^)/3'
_refine_ls_weighting_scheme calc
_refine_ls_wR_factor_gt 0.0907
_refine_ls_wR_factor_ref 0.1021
_reflns_number_gt 2177
_reflns_number_total 3173
_reflns_threshold_expression >2sigma(I)
_cod_data_source_file c7cc05513g2.cif
_cod_data_source_block 21deca_0m
_cod_depositor_comments
;
The following automatic conversions were performed:

'_symmetry_cell_setting' value 'Triclinic' changed to 'triclinic'
according to
/home/data/users/saulius/crontab/automatic-downloads/rss-feeds/RSC/lib/dictionaries/cif_core.dic
dictionary named 'cif_core.dic' version 2.4.2 from 2011-04-26.

'_exptl_absorpt_correction_type' value 'Empirical' changed to
'empirical' according to
/home/data/users/saulius/crontab/automatic-downloads/rss-feeds/RSC/lib/dictionaries/cif_core.dic
dictionary named 'cif_core.dic' version 2.4.2 from 2011-04-26.

Automatic conversion script
Id: cif_fix_values 4973 2017-02-22 13:04:09Z antanas 
;
_cod_original_sg_symbol_H-M P-1
_cod_database_code 7120576

loop_
_symmetry_equiv_pos_as_xyz
'x, y, z'
'-x, -y, -z'

loop_
_atom_site_label
_atom_site_type_symbol
_atom_site_fract_x
_atom_site_fract_y
_atom_site_fract_z
_atom_site_U_iso_or_equiv
_atom_site_adp_type
_atom_site_occupancy
_atom_site_symmetry_multiplicity
_atom_site_calc_flag
_atom_site_refinement_flags
S001 S 0.56432(7) -0.00146(7) 0.24738(5) 0.01528(19) Uani 1 1 d .
C2 C 0.6614(3) 0.3663(3) 0.3159(2) 0.0143(6) Uani 1 1 d .
O3 O 0.63999(19) -0.03137(19) 0.13746(14) 0.0179(4) Uani 1 1 d .
C1 C 0.6731(3) 0.5159(3) 0.2772(2) 0.0167(6) Uani 1 1 d .
H1 H 0.6789 0.5844 0.3286 0.020 Uiso 1 1 calc R
O1 O 0.81139(18) 0.26185(19) 0.47838(13) 0.0174(4) Uani 1 1 d .
N1 N 0.6450(2) 0.1171(2) 0.29939(16) 0.0148(5) Uani 1 1 d .
C007 C 0.6536(3) 0.2646(3) 0.2386(2) 0.0135(6) Uani 1 1 d .
C008 C 0.6145(3) 0.1376(3) 0.4238(2) 0.0167(6) Uani 1 1 d .
H00A H 0.6780 0.0498 0.4702 0.020 Uiso 1 1 calc R
H00B H 0.5048 0.1471 0.4468 0.020 Uiso 1 1 calc R
C009 C 0.6589(3) 0.3081(3) 0.1218(2) 0.0172(6) Uani 1 1 d .
H009 H 0.6558 0.2388 0.0702 0.021 Uiso 1 1 calc R
C010 C 0.9626(3) 0.1482(3) 0.7717(2) 0.0256(7) Uani 1 1 d .
H11 H 0.8878 0.0903 0.8046 0.031 Uiso 1 1 calc R
H12 H 1.0653 0.0914 0.7973 0.031 Uiso 1 1 calc R
C011 C 0.7655(3) 0.4157(3) 0.6395(2) 0.0212(6) Uani 1 1 d .
H01A H 0.6634 0.4736 0.6132 0.025 Uiso 1 1 calc R
H01B H 0.8419 0.4714 0.6061 0.025 Uiso 1 1 calc R
C012 C 0.1297(3) 0.2171(3) 0.3031(2) 0.0213(7) Uani 1 1 d .
H012 H 0.0642 0.2419 0.3675 0.026 Uiso 1 1 calc R
O2 O 0.56407(19) -0.12697(19) 0.33486(14) 0.0180(4) Uani 1 1 d .
C014 C 0.8075(3) 0.2533(3) 0.6007(2) 0.0160(6) Uani 1 1 d .
H014 H 0.7280 0.1993 0.6334 0.019 Uiso 1 1 calc R
C015 C 0.9180(3) 0.3095(3) 0.8134(2) 0.0283(7) Uani 1 1 d .
H01C H 0.9108 0.2983 0.8962 0.034 Uiso 1 1 calc R
H01D H 0.9988 0.3632 0.7876 0.034 Uiso 1 1 calc R
C016 C 0.6598(3) 0.2883(3) 0.4355(2) 0.0164(6) Uani 1 1 d .
H016 H 0.5805 0.3537 0.4838 0.020 Uiso 1 1 calc R
C017 C 0.1641(3) 0.2293(3) 0.1009(2) 0.0241(7) Uani 1 1 d .
H017 H 0.1255 0.2602 0.0286 0.029 Uiso 1 1 calc R
N3 N 0.2779(2) 0.1370(2) 0.31817(17) 0.0176(5) Uani 1 1 d .
C019 C 0.7622(3) 0.4060(3) 0.7690(2) 0.0240(7) Uani 1 1 d .
H01E H 0.7401 0.5105 0.7918 0.029 Uiso 1 1 calc R
H01F H 0.6792 0.3589 0.8022 0.029 Uiso 1 1 calc R
C020 C 0.3672(3) 0.1047(3) 0.2227(2) 0.0155(6) Uani 1 1 d .
C021 C 0.6690(3) 0.4595(3) 0.0850(2) 0.0186(6) Uani 1 1 d .
H021 H 0.6713 0.4925 0.0071 0.022 Uiso 1 1 calc R
C022 C 0.9653(3) 0.1601(3) 0.6414(2) 0.0214(6) Uani 1 1 d .
H02A H 1.0458 0.2107 0.6081 0.026 Uiso 1 1 calc R
H02B H 0.9898 0.0562 0.6172 0.026 Uiso 1 1 calc R
C023 C 0.6759(3) 0.5625(3) 0.1608(2) 0.0190(6) Uani 1 1 d .
H023 H 0.6824 0.6633 0.1336 0.023 Uiso 1 1 calc R
C024 C 0.0680(3) 0.2651(3) 0.1973(2) 0.0231(7) Uani 1 1 d .
H024 H -0.0363 0.3206 0.1910 0.028 Uiso 1 1 calc R
C3 C 0.3183(3) 0.1469(3) 0.1135(2) 0.0194(6) Uani 1 1 d .
H3 H 0.3864 0.1211 0.0505 0.023 Uiso 1 1 calc R

loop_
_atom_site_aniso_label
_atom_site_aniso_U_11
_atom_site_aniso_U_22
_atom_site_aniso_U_33
_atom_site_aniso_U_23
_atom_site_aniso_U_13
_atom_site_aniso_U_12
S001 0.0166(4) 0.0141(4) 0.0157(4) -0.0036(3) -0.0009(3) -0.0038(3)
C2 0.0094(14) 0.0171(14) 0.0163(15) -0.0026(12) -0.0013(10) -0.0027(11)
O3 0.0198(10) 0.0184(10) 0.0160(10) -0.0062(8) 0.0026(8) -0.0048(8)
C1 0.0150(14) 0.0151(14) 0.0198(16) -0.0058(12) 0.0005(11) -0.0023(11)
O1 0.0151(10) 0.0237(10) 0.0139(10) -0.0037(8) -0.0009(7) -0.0047(8)
N1 0.0182(12) 0.0160(12) 0.0118(12) -0.0014(10) -0.0019(9) -0.0068(10)
C007 0.0129(14) 0.0121(14) 0.0153(15) 0.0008(12) -0.0016(11) -0.0035(11)
C008 0.0202(15) 0.0201(15) 0.0098(14) -0.0010(12) -0.0013(11) -0.0054(12)
C009 0.0171(15) 0.0209(15) 0.0150(15) -0.0042(12) -0.0009(11) -0.0063(12)
C010 0.0188(16) 0.0334(17) 0.0217(16) 0.0011(14) -0.0038(12) -0.0025(13)
C011 0.0206(16) 0.0219(15) 0.0209(16) -0.0037(13) -0.0011(12) -0.0046(13)
C012 0.0174(16) 0.0210(15) 0.0248(17) -0.0035(13) 0.0051(12) -0.0053(13)
O2 0.0219(10) 0.0121(9) 0.0196(10) 0.0001(8) -0.0009(8) -0.0050(8)
C014 0.0162(15) 0.0212(15) 0.0118(14) -0.0011(12) 0.0007(11) -0.0075(12)
C015 0.0231(17) 0.046(2) 0.0187(16) -0.0098(14) -0.0024(12) -0.0104(15)
C016 0.0153(15) 0.0176(15) 0.0160(15) -0.0043(12) -0.0006(11) -0.0024(12)
C017 0.0244(17) 0.0284(17) 0.0210(17) 0.0023(13) -0.0065(13) -0.0101(14)
N3 0.0165(13) 0.0179(12) 0.0181(13) -0.0039(10) 0.0002(10) -0.0035(10)
C019 0.0244(16) 0.0299(17) 0.0193(16) -0.0098(13) -0.0001(12) -0.0063(13)
C020 0.0179(15) 0.0129(14) 0.0166(15) -0.0034(12) 0.0012(11) -0.0056(11)
C021 0.0176(15) 0.0219(15) 0.0143(15) 0.0030(13) -0.0018(11) -0.0037(12)
C022 0.0201(16) 0.0211(15) 0.0236(16) -0.0048(13) 0.0001(12) -0.0055(12)
C023 0.0180(15) 0.0129(14) 0.0246(16) 0.0037(13) -0.0002(12) -0.0040(12)
C024 0.0149(15) 0.0259(16) 0.0296(18) -0.0002(14) -0.0031(13) -0.0077(13)
C3 0.0172(16) 0.0236(16) 0.0179(16) -0.0045(13) 0.0032(11) -0.0063(13)

loop_
_atom_type_symbol
_atom_type_description
_atom_type_scat_dispersion_real
_atom_type_scat_dispersion_imag
_atom_type_scat_source
C C 0.0033 0.0016 'International Tables Vol C Tables 4.2.6.8 and 6.1.1.4'
H H 0.0000 0.0000 'International Tables Vol C Tables 4.2.6.8 and 6.1.1.4'
N N 0.0061 0.0033 'International Tables Vol C Tables 4.2.6.8 and 6.1.1.4'
O O 0.0106 0.0060 'International Tables Vol C Tables 4.2.6.8 and 6.1.1.4'
S S 0.1246 0.1234 'International Tables Vol C Tables 4.2.6.8 and 6.1.1.4'

loop_
_geom_angle_atom_site_label_1
_geom_angle_atom_site_label_2
_geom_angle_atom_site_label_3
_geom_angle
O2 S001 O3 120.37(11)
O2 S001 N1 106.14(11)
O3 S001 N1 107.78(11)
O2 S001 C020 109.16(11)
O3 S001 C020 106.40(11)
N1 S001 C020 106.20(12)
C1 C2 C007 120.1(2)
C1 C2 C016 129.1(2)
C007 C2 C016 110.8(2)
C2 C1 C023 119.1(2)
C016 O1 C014 112.95(17)
C007 N1 C008 108.06(19)
C007 N1 S001 122.09(17)
C008 N1 S001 118.38(16)
C009 C007 C2 121.7(2)
C009 C007 N1 128.9(2)
C2 C007 N1 109.3(2)
N1 C008 C016 104.56(19)
C007 C009 C021 117.1(2)
C015 C010 C022 111.3(2)
C014 C011 C019 110.7(2)
N3 C012 C024 123.7(2)
O1 C014 C022 108.94(19)
O1 C014 C011 111.0(2)
C022 C014 C011 110.6(2)
C019 C015 C010 111.0(2)
O1 C016 C2 108.94(19)
O1 C016 C008 113.31(19)
C2 C016 C008 103.7(2)
C3 C017 C024 119.0(2)
C012 N3 C020 115.7(2)
C015 C019 C011 110.8(2)
N3 C020 C3 125.5(2)
N3 C020 S001 113.95(19)
C3 C020 S001 120.6(2)
C023 C021 C009 121.8(2)
C014 C022 C010 109.6(2)
C021 C023 C1 120.1(2)
C012 C024 C017 118.7(3)
C020 C3 C017 117.3(2)

loop_
_geom_bond_atom_site_label_1
_geom_bond_atom_site_label_2
_geom_bond_distance
S001 O2 1.4226(18)
S001 O3 1.4336(18)
S001 N1 1.629(2)
S001 C020 1.782(3)
C2 C1 1.381(3)
C2 C007 1.388(3)
C2 C016 1.494(3)
C1 C023 1.386(3)
O1 C016 1.427(3)
O1 C014 1.437(3)
N1 C007 1.432(3)
N1 C008 1.499(3)
C007 C009 1.386(3)
C008 C016 1.526(4)
C009 C021 1.388(4)
C010 C015 1.523(4)
C010 C022 1.530(3)
C011 C014 1.519(4)
C011 C019 1.521(3)
C012 N3 1.334(3)
C012 C024 1.379(3)
C014 C022 1.509(3)
C015 C019 1.518(4)
C017 C3 1.380(3)
C017 C024 1.382(4)
N3 C020 1.339(3)
C020 C3 1.371(3)
C021 C023 1.380(4)
